data_4511782
loop_
_publ_author_name
'Weiss, Charles J.'
'Das, Parthapratim'
'Miller, Deanna L.'
'Helm, Monte L.'
'Appel, Aaron M.'

_publ_section_title
;
 Catalytic Oxidation of Alcohol via Nickel Phosphine Complexes with
 Pendant Amines
;
_journal_issue 9
_journal_name_full 'ACS Catalysis'
_journal_page_first 2951
_journal_paper_doi 10.1021/cs500853f
_journal_volume 4
_journal_year 2014
_chemical_formula_moiety 'C32 H57 B2 F8 N3 Ni P2'
_chemical_formula_sum 'C32 H57 B2 F8 N3 Ni P2'
_chemical_formula_weight 778.08
_chemical_name_common Ni(dcpe)2CH3CN2
_chemical_name_systematic
; 
 ? 
;
_space_group_IT_number 14
_symmetry_cell_setting monoclinic
_symmetry_space_group_name_Hall '-P 2ybc'
_symmetry_space_group_name_H-M 'P 1 21/c 1'
_atom_sites_solution_hydrogens geom
_atom_sites_solution_primary direct
_atom_sites_solution_secondary difmap
_audit_creation_method SHELXL-97
_cell_angle_alpha 90.00
_cell_angle_beta 102.370(2)
_cell_angle_gamma 90.00
_cell_formula_units_Z 4
_cell_length_a 12.2559(7)
_cell_length_b 15.9677(9)
_cell_length_c 19.9262(10)
_cell_measurement_reflns_used 45022
_cell_measurement_temperature 296(2)
_cell_measurement_theta_max 27.54
_cell_measurement_theta_min 1.65
_cell_volume 3809.0(4)
_computing_cell_refinement 'SAINT, Bruker'
_computing_data_collection 'APEX II, Bruker'
_computing_data_reduction 'SAINT, Bruker'
_computing_molecular_graphics 'SHELXTL, Bruker'
_computing_structure_refinement 'SHELXL-97 (Sheldrick, 2008)'
_computing_structure_solution 'SHELXS-97 (Sheldrick, 2008)'
_diffrn_ambient_temperature 296(2)
_diffrn_measured_fraction_theta_full 0.998
_diffrn_measured_fraction_theta_max 0.998
_diffrn_measurement_device_type 'Bruker APEX II CCD'
_diffrn_measurement_method 'area detector, omega scans per phi'
_diffrn_radiation_monochromator graphite
_diffrn_radiation_source 'normal-focus sealed tube'
_diffrn_radiation_type MoK\a
_diffrn_radiation_wavelength 0.71073
_diffrn_reflns_av_R_equivalents 0.0308
_diffrn_reflns_av_sigmaI/netI 0.0268
_diffrn_reflns_limit_h_max 15
_diffrn_reflns_limit_h_min -15
_diffrn_reflns_limit_k_max 15
_diffrn_reflns_limit_k_min -20
_diffrn_reflns_limit_l_max 25
_diffrn_reflns_limit_l_min -25
_diffrn_reflns_number 45022
_diffrn_reflns_theta_full 27.54
_diffrn_reflns_theta_max 27.54
_diffrn_reflns_theta_min 1.65
_exptl_absorpt_coefficient_mu 0.659
_exptl_absorpt_correction_T_max 0.8268
_exptl_absorpt_correction_T_min 0.7784
_exptl_absorpt_correction_type multi-scan
_exptl_absorpt_process_details 'SADABS, R. Blessing, 1995'
_exptl_crystal_colour orange
_exptl_crystal_density_diffrn 1.357
_exptl_crystal_density_method 'not measured'
_exptl_crystal_description blocl
_exptl_crystal_F_000 1640
_exptl_crystal_size_max 0.40
_exptl_crystal_size_mid 0.40
_exptl_crystal_size_min 0.30
_refine_diff_density_max 1.230
_refine_diff_density_min -0.768
_refine_diff_density_rms 0.066
_refine_ls_extinction_method none
_refine_ls_goodness_of_fit_ref 1.032
_refine_ls_hydrogen_treatment constr
_refine_ls_matrix_type full
_refine_ls_number_parameters 436
_refine_ls_number_reflns 8753
_refine_ls_number_restraints 0
_refine_ls_restrained_S_all 1.032
_refine_ls_R_factor_all 0.0484
_refine_ls_R_factor_gt 0.0388
_refine_ls_shift/su_max 0.003
_refine_ls_shift/su_mean 0.000
_refine_ls_structure_factor_coef Fsqd
_refine_ls_weighting_details 'calc w=1/[\s^2^(Fo^2^)+(0.0467P)^2^+4.0009P] where P=(Fo^2^+2Fc^2^)/3'
_refine_ls_weighting_scheme calc
_refine_ls_wR_factor_gt 0.0973
_refine_ls_wR_factor_ref 0.1031
_reflns_number_gt 7400
_reflns_number_total 8753
_reflns_threshold_expression >2sigma(I)
_cod_data_source_file cs500853f_si_003.cif
_cod_data_source_block miller007_0m
_cod_depositor_comments 'Adding full bibliography for 4511782--4511784.cif.'
_cod_original_sg_symbol_H-M P2(1)/c
_cod_database_code 4511782

loop_
_symmetry_equiv_pos_as_xyz
'x, y, z'
'-x, y+1/2, -z+1/2'
'-x, -y, -z'
'x, -y-1/2, z-1/2'

loop_
_atom_site_label
_atom_site_type_symbol
_atom_site_fract_x
_atom_site_fract_y
_atom_site_fract_z
_atom_site_U_iso_or_equiv
_atom_site_adp_type
_atom_site_occupancy
_atom_site_symmetry_multiplicity
_atom_site_calc_flag
_atom_site_refinement_flags
Ni1 Ni 0.634312(19) 0.669112(15) 0.210769(12) 0.01508(7) Uani 1 1 d .
P1 P 0.77699(4) 0.74800(3) 0.25314(2) 0.01475(11) Uani 1 1 d .
P2 P 0.53432(4) 0.75515(3) 0.25680(2) 0.01454(10) Uani 1 1 d .
F1 F 0.19756(19) 0.51035(12) 0.23435(10) 0.0783(7) Uani 1 1 d .
F2 F 0.1010(4) 0.61755(17) 0.18664(14) 0.1579(18) Uani 1 1 d .
F3 F 0.0186(3) 0.5092(3) 0.22798(18) 0.179(2) Uani 1 1 d .
F4 F 0.08320(16) 0.49187(13) 0.13271(8) 0.0606(5) Uani 1 1 d .
F5 F 0.6199(2) 0.57741(12) 0.02590(9) 0.0904(9) Uani 1 1 d .
F6 F 0.5409(3) 0.70139(15) 0.02816(17) 0.1516(17) Uani 1 1 d .
F7 F 0.49828(19) 0.61922(16) -0.06819(13) 0.0880(8) Uani 1 1 d .
F8 F 0.65976(15) 0.68438(13) -0.03987(9) 0.0599(5) Uani 1 1 d .
N1 N 0.50301(14) 0.61127(11) 0.16704(9) 0.0206(3) Uani 1 1 d .
N2 N 0.72242(14) 0.58416(11) 0.18128(9) 0.0209(3) Uani 1 1 d .
N3 N 1.1091(2) 0.65164(15) -0.00774(12) 0.0448(6) Uani 1 1 d .
C1 C 0.73960(15) 0.82390(12) 0.31342(10) 0.0172(4) Uani 1 1 d .
H1A H 0.7541 0.8000 0.3592 0.021 Uiso 1 1 calc R
H1B H 0.7852 0.8738 0.3146 0.021 Uiso 1 1 calc R
C2 C 0.61586(15) 0.84738(12) 0.29148(10) 0.0174(4) Uani 1 1 d .
H2A H 0.6065 0.8910 0.2568 0.021 Uiso 1 1 calc R
H2B H 0.5894 0.8687 0.3307 0.021 Uiso 1 1 calc R
C3 C 0.40616(15) 0.79169(13) 0.19921(9) 0.0174(4) Uani 1 1 d .
H3 H 0.3566 0.7431 0.1890 0.021 Uiso 1 1 calc R
C4 C 0.42630(17) 0.82350(14) 0.13027(10) 0.0219(4) Uani 1 1 d .
H4A H 0.4741 0.8725 0.1378 0.026 Uiso 1 1 calc R
H4B H 0.4638 0.7805 0.1092 0.026 Uiso 1 1 calc R
C5 C 0.31495(18) 0.84598(15) 0.08216(11) 0.0283(5) Uani 1 1 d .
H5A H 0.3292 0.8694 0.0400 0.034 Uiso 1 1 calc R
H5B H 0.2708 0.7955 0.0706 0.034 Uiso 1 1 calc R
C6 C 0.24896(19) 0.90896(16) 0.11515(12) 0.0316(5) Uani 1 1 d .
H6A H 0.2885 0.9620 0.1211 0.038 Uiso 1 1 calc R
H6B H 0.1767 0.9182 0.0849 0.038 Uiso 1 1 calc R
C7 C 0.23227(18) 0.87832(16) 0.18455(12) 0.0299(5) Uani 1 1 d .
H7A H 0.1853 0.8288 0.1780 0.036 Uiso 1 1 calc R
H7B H 0.1943 0.9213 0.2054 0.036 Uiso 1 1 calc R
C8 C 0.34395(17) 0.85737(15) 0.23288(11) 0.0249(4) Uani 1 1 d .
H8A H 0.3308 0.8359 0.2760 0.030 Uiso 1 1 calc R
H8B H 0.3890 0.9077 0.2426 0.030 Uiso 1 1 calc R
C9 C 0.49245(15) 0.70301(12) 0.32971(9) 0.0166(4) Uani 1 1 d .
H9 H 0.4769 0.7469 0.3608 0.020 Uiso 1 1 calc R
C10 C 0.58949(16) 0.65001(14) 0.36962(11) 0.0230(4) Uani 1 1 d .
H10A H 0.6084 0.6071 0.3395 0.028 Uiso 1 1 calc R
H10B H 0.6545 0.6854 0.3842 0.028 Uiso 1 1 calc R
C11 C 0.56018(17) 0.60849(15) 0.43247(11) 0.0270(5) Uani 1 1 d .
H11A H 0.6212 0.5725 0.4543 0.032 Uiso 1 1 calc R
H11B H 0.5505 0.6513 0.4653 0.032 Uiso 1 1 calc R
C12 C 0.45400(17) 0.55712(15) 0.41292(12) 0.0275(5) Uani 1 1 d .
H12A H 0.4342 0.5353 0.4542 0.033 Uiso 1 1 calc R
H12B H 0.4667 0.5099 0.3849 0.033 Uiso 1 1 calc R
C13 C 0.35829(17) 0.60973(14) 0.37337(11) 0.0246(4) Uani 1 1 d .
H13A H 0.3409 0.6536 0.4030 0.030 Uiso 1 1 calc R
H13B H 0.2925 0.5748 0.3597 0.030 Uiso 1 1 calc R
C14 C 0.38709(16) 0.64920(14) 0.30946(10) 0.0227(4) Uani 1 1 d .
H14A H 0.3253 0.6836 0.2862 0.027 Uiso 1 1 calc R
H14B H 0.3992 0.6055 0.2780 0.027 Uiso 1 1 calc R
C15 C 0.89987(15) 0.69047(13) 0.29882(10) 0.0174(4) Uani 1 1 d .
H15 H 0.9258 0.6558 0.2648 0.021 Uiso 1 1 calc R
C16 C 0.87366(16) 0.63111(13) 0.35387(10) 0.0208(4) Uani 1 1 d .
H16A H 0.8483 0.6633 0.3889 0.025 Uiso 1 1 calc R
H16B H 0.8143 0.5931 0.3331 0.025 Uiso 1 1 calc R
C17 C 0.97768(16) 0.58101(14) 0.38670(11) 0.0228(4) Uani 1 1 d .
H17A H 0.9606 0.5449 0.4222 0.027 Uiso 1 1 calc R
H17B H 0.9996 0.5458 0.3522 0.027 Uiso 1 1 calc R
C18 C 1.07414(17) 0.63902(14) 0.41792(11) 0.0247(4) Uani 1 1 d .
H18A H 1.1401 0.6059 0.4363 0.030 Uiso 1 1 calc R
H18B H 1.0550 0.6704 0.4555 0.030 Uiso 1 1 calc R
C19 C 1.09945(16) 0.69971(15) 0.36410(11) 0.0259(4) Uani 1 1 d .
H19A H 1.1267 0.6685 0.3293 0.031 Uiso 1 1 calc R
H19B H 1.1579 0.7380 0.3858 0.031 Uiso 1 1 calc R
C20 C 0.99609(16) 0.74991(13) 0.32990(11) 0.0230(4) Uani 1 1 d .
H20A H 1.0139 0.7851 0.2940 0.028 Uiso 1 1 calc R
H20B H 0.9733 0.7859 0.3636 0.028 Uiso 1 1 calc R
C21 C 0.82572(15) 0.80927(13) 0.18700(10) 0.0178(4) Uani 1 1 d .
H21 H 0.8823 0.8483 0.2114 0.021 Uiso 1 1 calc R
C22 C 0.73433(16) 0.86263(13) 0.14258(10) 0.0192(4) Uani 1 1 d .
H22A H 0.6771 0.8265 0.1163 0.023 Uiso 1 1 calc R
H22B H 0.6998 0.8980 0.1718 0.023 Uiso 1 1 calc R
C23 C 0.78446(17) 0.91713(13) 0.09376(10) 0.0221(4) Uani 1 1 d .
H23A H 0.7254 0.9492 0.0647 0.027 Uiso 1 1 calc R
H23B H 0.8370 0.9563 0.1204 0.027 Uiso 1 1 calc R
C24 C 0.84412(18) 0.86483(15) 0.04877(11) 0.0259(4) Uani 1 1 d .
H24A H 0.7906 0.8293 0.0188 0.031 Uiso 1 1 calc R
H24B H 0.8783 0.9014 0.0203 0.031 Uiso 1 1 calc R
C25 C 0.93352(18) 0.81087(15) 0.09337(12) 0.0283(5) Uani 1 1 d .
H25A H 0.9903 0.8467 0.1204 0.034 Uiso 1 1 calc R
H25B H 0.9689 0.7762 0.0642 0.034 Uiso 1 1 calc R
C26 C 0.88361(18) 0.75489(14) 0.14142(11) 0.0263(5) Uani 1 1 d .
H26A H 0.9423 0.7220 0.1700 0.032 Uiso 1 1 calc R
H26B H 0.8300 0.7166 0.1146 0.032 Uiso 1 1 calc R
C27 C 0.42754(17) 0.58409(14) 0.13079(11) 0.0246(4) Uani 1 1 d .
C28 C 0.3300(2) 0.55133(19) 0.08431(16) 0.0490(7) Uani 1 1 d .
H28A H 0.2911 0.5962 0.0572 0.074 Uiso 1 1 calc R
H28B H 0.2815 0.5255 0.1102 0.074 Uiso 1 1 calc R
H28C H 0.3525 0.5105 0.0546 0.074 Uiso 1 1 calc R
C29 C 0.75405(18) 0.52704(14) 0.15764(11) 0.0243(4) Uani 1 1 d .
C30 C 0.7898(2) 0.45260(16) 0.12642(14) 0.0399(6) Uani 1 1 d .
H30A H 0.8340 0.4181 0.1614 0.060 Uiso 1 1 calc R
H30B H 0.8336 0.4687 0.0939 0.060 Uiso 1 1 calc R
H30C H 0.7255 0.4218 0.1032 0.060 Uiso 1 1 calc R
C31 C 1.0249(2) 0.62914(16) 0.00005(12) 0.0331(5) Uani 1 1 d .
C32 C 0.9171(2) 0.60036(18) 0.01020(13) 0.0403(6) Uani 1 1 d .
H32A H 0.9216 0.5898 0.0581 0.060 Uiso 1 1 calc R
H32B H 0.8967 0.5497 -0.0154 0.060 Uiso 1 1 calc R
H32C H 0.8617 0.6426 -0.0055 0.060 Uiso 1 1 calc R
B1 B 0.1001(3) 0.5340(3) 0.19479(16) 0.0521(9) Uani 1 1 d .
B2 B 0.5792(3) 0.6466(2) -0.01190(17) 0.0491(9) Uani 1 1 d .

loop_
_atom_site_aniso_label
_atom_site_aniso_U_11
_atom_site_aniso_U_22
_atom_site_aniso_U_33
_atom_site_aniso_U_23
_atom_site_aniso_U_13
_atom_site_aniso_U_12
Ni1 0.01311(12) 0.01580(13) 0.01640(12) -0.00226(9) 0.00336(9) 0.00027(9)
P1 0.0128(2) 0.0162(2) 0.0157(2) -0.00049(17) 0.00382(17) 0.00057(17)
P2 0.0125(2) 0.0158(2) 0.0157(2) 0.00018(18) 0.00377(17) 0.00126(17)
F1 0.0985(16) 0.0450(11) 0.0659(12) -0.0146(9) -0.0389(11) 0.0170(10)
F2 0.299(5) 0.0729(18) 0.0783(17) 0.0008(14) -0.013(2) 0.113(3)
F3 0.106(2) 0.326(6) 0.126(3) -0.121(3) 0.070(2) -0.045(3)
F4 0.0683(12) 0.0821(14) 0.0274(8) -0.0136(8) 0.0013(8) 0.0269(10)
F5 0.188(3) 0.0449(11) 0.0295(9) 0.0083(8) 0.0043(12) 0.0333(14)
F6 0.300(4) 0.0513(14) 0.173(3) 0.0114(16) 0.205(3) 0.034(2)
F7 0.0712(14) 0.0974(18) 0.0921(17) 0.0494(14) 0.0102(12) -0.0124(13)
F8 0.0555(11) 0.0857(14) 0.0420(9) 0.0105(9) 0.0181(8) 0.0143(10)
N1 0.0196(8) 0.0206(9) 0.0219(8) -0.0041(7) 0.0053(7) -0.0001(7)
N2 0.0186(8) 0.0222(9) 0.0220(8) -0.0030(7) 0.0048(6) 0.0007(7)
N3 0.0476(14) 0.0425(14) 0.0466(13) 0.0075(10) 0.0156(11) 0.0119(11)
C1 0.0160(9) 0.0178(10) 0.0182(9) -0.0033(7) 0.0049(7) -0.0016(7)
C2 0.0170(9) 0.0159(10) 0.0202(9) -0.0019(7) 0.0057(7) 0.0000(7)
C3 0.0146(8) 0.0190(10) 0.0182(9) 0.0016(7) 0.0031(7) 0.0022(7)
C4 0.0202(9) 0.0252(11) 0.0204(9) 0.0042(8) 0.0049(8) 0.0041(8)
C5 0.0281(11) 0.0343(13) 0.0210(10) 0.0059(9) 0.0019(8) 0.0074(9)
C6 0.0270(11) 0.0324(13) 0.0325(12) 0.0065(10) -0.0003(9) 0.0104(9)
C7 0.0210(10) 0.0360(13) 0.0322(12) 0.0003(10) 0.0047(9) 0.0118(9)
C8 0.0216(10) 0.0298(12) 0.0232(10) -0.0010(8) 0.0048(8) 0.0089(8)
C9 0.0152(8) 0.0186(10) 0.0164(9) 0.0021(7) 0.0041(7) 0.0009(7)
C10 0.0144(9) 0.0278(11) 0.0259(10) 0.0080(8) 0.0024(8) -0.0003(8)
C11 0.0203(10) 0.0325(12) 0.0258(11) 0.0127(9) -0.0007(8) -0.0023(9)
C12 0.0207(10) 0.0272(12) 0.0337(12) 0.0122(9) 0.0040(9) -0.0019(8)
C13 0.0170(9) 0.0306(12) 0.0268(10) 0.0091(9) 0.0057(8) -0.0011(8)
C14 0.0151(9) 0.0304(12) 0.0223(10) 0.0057(8) 0.0029(7) -0.0019(8)
C15 0.0138(8) 0.0205(10) 0.0177(9) 0.0002(7) 0.0028(7) 0.0018(7)
C16 0.0171(9) 0.0223(10) 0.0230(10) 0.0037(8) 0.0045(7) 0.0020(8)
C17 0.0214(10) 0.0237(11) 0.0232(10) 0.0048(8) 0.0045(8) 0.0055(8)
C18 0.0211(10) 0.0290(12) 0.0222(10) 0.0007(8) 0.0005(8) 0.0054(8)
C19 0.0145(9) 0.0310(12) 0.0302(11) 0.0025(9) 0.0002(8) 0.0008(8)
C20 0.0162(9) 0.0230(11) 0.0274(10) 0.0027(8) -0.0004(8) -0.0006(8)
C21 0.0143(8) 0.0204(10) 0.0197(9) 0.0018(7) 0.0058(7) -0.0006(7)
C22 0.0172(9) 0.0226(10) 0.0187(9) 0.0009(8) 0.0054(7) 0.0025(8)
C23 0.0238(10) 0.0236(11) 0.0192(9) 0.0032(8) 0.0051(8) 0.0023(8)
C24 0.0290(11) 0.0307(12) 0.0210(10) 0.0027(8) 0.0120(8) 0.0010(9)
C25 0.0255(11) 0.0334(13) 0.0311(11) 0.0056(9) 0.0174(9) 0.0069(9)
C26 0.0276(11) 0.0271(12) 0.0288(11) 0.0056(9) 0.0162(9) 0.0096(9)
C27 0.0226(10) 0.0240(11) 0.0266(10) -0.0068(8) 0.0042(8) 0.0029(8)
C28 0.0320(13) 0.0472(17) 0.0578(17) -0.0241(14) -0.0128(12) 0.0012(12)
C29 0.0264(10) 0.0242(11) 0.0243(10) 0.0004(8) 0.0099(8) 0.0007(9)
C30 0.0573(16) 0.0256(13) 0.0432(14) -0.0065(10) 0.0251(13) 0.0076(11)
C31 0.0408(14) 0.0321(13) 0.0261(11) 0.0014(9) 0.0067(10) 0.0136(11)
C32 0.0406(14) 0.0451(16) 0.0357(13) -0.0056(11) 0.0093(11) 0.0056(12)
B1 0.059(2) 0.065(2) 0.0292(15) -0.0096(14) 0.0018(14) 0.0350(18)
B2 0.079(3) 0.0369(17) 0.0378(16) 0.0074(13) 0.0274(17) 0.0161(17)

loop_
_atom_type_symbol
_atom_type_description
_atom_type_scat_dispersion_real
_atom_type_scat_dispersion_imag
_atom_type_scat_source
C C 0.0033 0.0016 'International Tables Vol C Tables 4.2.6.8 and 6.1.1.4'
H H 0.0000 0.0000 'International Tables Vol C Tables 4.2.6.8 and 6.1.1.4'
N N 0.0061 0.0033 'International Tables Vol C Tables 4.2.6.8 and 6.1.1.4'
B B 0.0013 0.0007 'International Tables Vol C Tables 4.2.6.8 and 6.1.1.4'
F F 0.0171 0.0103 'International Tables Vol C Tables 4.2.6.8 and 6.1.1.4'
P P 0.1023 0.0942 'International Tables Vol C Tables 4.2.6.8 and 6.1.1.4'
Ni Ni 0.3393 1.1124 'International Tables Vol C Tables 4.2.6.8 and 6.1.1.4'

loop_
_geom_angle_atom_site_label_1
_geom_angle_atom_site_label_2
_geom_angle_atom_site_label_3
_geom_angle
N1 Ni1 N2 89.59(7)
N1 Ni1 P2 90.12(5)
N2 Ni1 P2 172.05(5)
N1 Ni1 P1 173.17(6)
N2 Ni1 P1 94.04(5)
P2 Ni1 P1 87.08(2)
C15 P1 C1 107.49(9)
C15 P1 C21 105.31(9)
C1 P1 C21 106.43(9)
C15 P1 Ni1 114.20(7)
C1 P1 Ni1 110.15(6)
C21 P1 Ni1 112.79(7)
C2 P2 C3 107.82(9)
C2 P2 C9 106.75(9)
C3 P2 C9 106.99(8)
C2 P2 Ni1 110.90(6)
C3 P2 Ni1 115.03(6)
C9 P2 Ni1 108.99(6)
C27 N1 Ni1 167.68(18)
C29 N2 Ni1 165.88(17)
C2 C1 P1 110.25(13)
C2 C1 H1A 109.6
P1 C1 H1A 109.6
C2 C1 H1B 109.6
P1 C1 H1B 109.6
H1A C1 H1B 108.1
C1 C2 P2 109.75(13)
C1 C2 H2A 109.7
P2 C2 H2A 109.7
C1 C2 H2B 109.7
P2 C2 H2B 109.7
H2A C2 H2B 108.2
C8 C3 C4 110.86(16)
C8 C3 P2 112.58(13)
C4 C3 P2 112.70(13)
C8 C3 H3 106.8
C4 C3 H3 106.8
P2 C3 H3 106.8
C5 C4 C3 110.20(16)
C5 C4 H4A 109.6
C3 C4 H4A 109.6
C5 C4 H4B 109.6
C3 C4 H4B 109.6
H4A C4 H4B 108.1
C6 C5 C4 111.60(18)
C6 C5 H5A 109.3
C4 C5 H5A 109.3
C6 C5 H5B 109.3
C4 C5 H5B 109.3
H5A C5 H5B 108.0
C7 C6 C5 111.51(18)
C7 C6 H6A 109.3
C5 C6 H6A 109.3
C7 C6 H6B 109.3
C5 C6 H6B 109.3
H6A C6 H6B 108.0
C6 C7 C8 111.44(18)
C6 C7 H7A 109.3
C8 C7 H7A 109.3
C6 C7 H7B 109.3
C8 C7 H7B 109.3
H7A C7 H7B 108.0
C7 C8 C3 109.59(17)
C7 C8 H8A 109.8
C3 C8 H8A 109.8
C7 C8 H8B 109.8
C3 C8 H8B 109.8
H8A C8 H8B 108.2
C14 C9 C10 110.07(16)
C14 C9 P2 114.07(13)
C10 C9 P2 110.02(13)
C14 C9 H9 107.5
C10 C9 H9 107.5
P2 C9 H9 107.5
C11 C10 C9 111.84(16)
C11 C10 H10A 109.2
C9 C10 H10A 109.2
C11 C10 H10B 109.2
C9 C10 H10B 109.2
H10A C10 H10B 107.9
C12 C11 C10 111.35(18)
C12 C11 H11A 109.4
C10 C11 H11A 109.4
C12 C11 H11B 109.4
C10 C11 H11B 109.4
H11A C11 H11B 108.0
C11 C12 C13 111.02(18)
C11 C12 H12A 109.4
C13 C12 H12A 109.4
C11 C12 H12B 109.4
C13 C12 H12B 109.4
H12A C12 H12B 108.0
C12 C13 C14 111.71(17)
C12 C13 H13A 109.3
C14 C13 H13A 109.3
C12 C13 H13B 109.3
C14 C13 H13B 109.3
H13A C13 H13B 107.9
C13 C14 C9 110.12(17)
C13 C14 H14A 109.6
C9 C14 H14A 109.6
C13 C14 H14B 109.6
C9 C14 H14B 109.6
H14A C14 H14B 108.2
C16 C15 C20 110.69(16)
C16 C15 P1 112.91(13)
C20 C15 P1 111.65(14)
C16 C15 H15 107.1
C20 C15 H15 107.1
P1 C15 H15 107.1
C17 C16 C15 110.25(16)
C17 C16 H16A 109.6
C15 C16 H16A 109.6
C17 C16 H16B 109.6
C15 C16 H16B 109.6
H16A C16 H16B 108.1
C18 C17 C16 111.05(17)
C18 C17 H17A 109.4
C16 C17 H17A 109.4
C18 C17 H17B 109.4
C16 C17 H17B 109.4
H17A C17 H17B 108.0
C17 C18 C19 110.82(17)
C17 C18 H18A 109.5
C19 C18 H18A 109.5
C17 C18 H18B 109.5
C19 C18 H18B 109.5
H18A C18 H18B 108.1
C18 C19 C20 111.85(17)
C18 C19 H19A 109.2
C20 C19 H19A 109.2
C18 C19 H19B 109.2
C20 C19 H19B 109.2
H19A C19 H19B 107.9
C19 C20 C15 110.28(17)
C19 C20 H20A 109.6
C15 C20 H20A 109.6
C19 C20 H20B 109.6
C15 C20 H20B 109.6
H20A C20 H20B 108.1
C22 C21 C26 110.28(16)
C22 C21 P1 113.63(13)
C26 C21 P1 112.63(14)
C22 C21 H21 106.6
C26 C21 H21 106.6
P1 C21 H21 106.6
C23 C22 C21 109.94(15)
C23 C22 H22A 109.7
C21 C22 H22A 109.7
C23 C22 H22B 109.7
C21 C22 H22B 109.7
H22A C22 H22B 108.2
C24 C23 C22 111.82(17)
C24 C23 H23A 109.3
C22 C23 H23A 109.3
C24 C23 H23B 109.3
C22 C23 H23B 109.3
H23A C23 H23B 107.9
C25 C24 C23 110.09(17)
C25 C24 H24A 109.6
C23 C24 H24A 109.6
C25 C24 H24B 109.6
C23 C24 H24B 109.6
H24A C24 H24B 108.2
C24 C25 C26 111.22(17)
C24 C25 H25A 109.4
C26 C25 H25A 109.4
C24 C25 H25B 109.4
C26 C25 H25B 109.4
H25A C25 H25B 108.0
C25 C26 C21 109.71(18)
C25 C26 H26A 109.7
C21 C26 H26A 109.7
C25 C26 H26B 109.7
C21 C26 H26B 109.7
H26A C26 H26B 108.2
N1 C27 C28 178.6(3)
C27 C28 H28A 109.5
C27 C28 H28B 109.5
H28A C28 H28B 109.5
C27 C28 H28C 109.5
H28A C28 H28C 109.5
H28B C28 H28C 109.5
N2 C29 C30 177.6(2)
C29 C30 H30A 109.5
C29 C30 H30B 109.5
H30A C30 H30B 109.5
C29 C30 H30C 109.5
H30A C30 H30C 109.5
H30B C30 H30C 109.5
N3 C31 C32 179.9(3)
C31 C32 H32A 109.5
C31 C32 H32B 109.5
H32A C32 H32B 109.5
C31 C32 H32C 109.5
H32A C32 H32C 109.5
H32B C32 H32C 109.5
F1 B1 F2 108.8(4)
F1 B1 F3 106.6(3)
F2 B1 F3 111.7(4)
F1 B1 F4 109.5(2)
F2 B1 F4 112.2(3)
F3 B1 F4 107.8(3)
F6 B2 F5 109.4(3)
F6 B2 F8 109.3(3)
F5 B2 F8 111.7(3)
F6 B2 F7 113.8(4)
F5 B2 F7 107.5(3)
F8 B2 F7 105.1(2)

loop_
_geom_bond_atom_site_label_1
_geom_bond_atom_site_label_2
_geom_bond_distance
Ni1 N1 1.8976(17)
Ni1 N2 1.9034(17)
Ni1 P2 2.1708(5)
Ni1 P1 2.1736(5)
P1 C15 1.8311(19)
P1 C1 1.8323(19)
P1 C21 1.8405(19)
P2 C2 1.8300(19)
P2 C3 1.8309(19)
P2 C9 1.8402(19)
F1 B1 1.336(4)
F2 B1 1.345(5)
F3 B1 1.370(5)
F4 B1 1.384(3)
F5 B2 1.369(4)
F6 B2 1.336(4)
F7 B2 1.399(5)
F8 B2 1.373(4)
N1 C27 1.131(3)
N2 C29 1.132(3)
N3 C31 1.134(3)
C1 C2 1.532(3)
C1 H1A 0.9700
C1 H1B 0.9700
C2 H2A 0.9700
C2 H2B 0.9700
C3 C8 1.533(3)
C3 C4 1.533(3)
C3 H3 0.9800
C4 C5 1.533(3)
C4 H4A 0.9700
C4 H4B 0.9700
C5 C6 1.525(3)
C5 H5A 0.9700
C5 H5B 0.9700
C6 C7 1.522(3)
C6 H6A 0.9700
C6 H6B 0.9700
C7 C8 1.532(3)
C7 H7A 0.9700
C7 H7B 0.9700
C8 H8A 0.9700
C8 H8B 0.9700
C9 C14 1.531(3)
C9 C10 1.536(3)
C9 H9 0.9800
C10 C11 1.526(3)
C10 H10A 0.9700
C10 H10B 0.9700
C11 C12 1.517(3)
C11 H11A 0.9700
C11 H11B 0.9700
C12 C13 1.519(3)
C12 H12A 0.9700
C12 H12B 0.9700
C13 C14 1.528(3)
C13 H13A 0.9700
C13 H13B 0.9700
C14 H14A 0.9700
C14 H14B 0.9700
C15 C16 1.535(3)
C15 C20 1.537(3)
C15 H15 0.9800
C16 C17 1.528(3)
C16 H16A 0.9700
C16 H16B 0.9700
C17 C18 1.526(3)
C17 H17A 0.9700
C17 H17B 0.9700
C18 C19 1.526(3)
C18 H18A 0.9700
C18 H18B 0.9700
C19 C20 1.530(3)
C19 H19A 0.9700
C19 H19B 0.9700
C20 H20A 0.9700
C20 H20B 0.9700
C21 C22 1.530(3)
C21 C26 1.536(3)
C21 H21 0.9800
C22 C23 1.529(3)
C22 H22A 0.9700
C22 H22B 0.9700
C23 C24 1.522(3)
C23 H23A 0.9700
C23 H23B 0.9700
C24 C25 1.522(3)
C24 H24A 0.9700
C24 H24B 0.9700
C25 C26 1.530(3)
C25 H25A 0.9700
C25 H25B 0.9700
C26 H26A 0.9700
C26 H26B 0.9700
C27 C28 1.445(3)
C28 H28A 0.9600
C28 H28B 0.9600
C28 H28C 0.9600
C29 C30 1.452(3)
C30 H30A 0.9600
C30 H30B 0.9600
C30 H30C 0.9600
C31 C32 1.454(4)
C32 H32A 0.9600
C32 H32B 0.9600
C32 H32C 0.9600

loop_
_geom_torsion_atom_site_label_1
_geom_torsion_atom_site_label_2
_geom_torsion_atom_site_label_3
_geom_torsion_atom_site_label_4
_geom_torsion
N1 Ni1 P1 C15 -162.3(4)
N2 Ni1 P1 C15 -40.34(9)
P2 Ni1 P1 C15 131.78(7)
N1 Ni1 P1 C1 76.7(4)
N2 Ni1 P1 C1 -161.40(9)
P2 Ni1 P1 C1 10.72(7)
N1 Ni1 P1 C21 -42.1(4)
N2 Ni1 P1 C21 79.85(9)
P2 Ni1 P1 C21 -108.03(7)
N1 Ni1 P2 C2 -165.66(9)
N2 Ni1 P2 C2 106.5(4)
P1 Ni1 P2 C2 8.11(7)
N1 Ni1 P2 C3 -42.99(9)
N2 Ni1 P2 C3 -130.8(4)
P1 Ni1 P2 C3 130.78(7)
N1 Ni1 P2 C9 77.11(8)
N2 Ni1 P2 C9 -10.7(4)
P1 Ni1 P2 C9 -109.12(7)
N2 Ni1 N1 C27 -83.8(8)
P2 Ni1 N1 C27 104.2(8)
P1 Ni1 N1 C27 38.4(11)
N1 Ni1 N2 C29 1.4(7)
P2 Ni1 N2 C29 89.3(8)
P1 Ni1 N2 C29 -172.8(7)
C15 P1 C1 C2 -156.24(13)
C21 P1 C1 C2 91.33(14)
Ni1 P1 C1 C2 -31.25(15)
P1 C1 C2 P2 37.17(16)
C3 P2 C2 C1 -155.79(13)
C9 P2 C2 C1 89.56(14)
Ni1 P2 C2 C1 -29.04(14)
C2 P2 C3 C8 -51.21(16)
C9 P2 C3 C8 63.28(16)
Ni1 P2 C3 C8 -175.52(12)
C2 P2 C3 C4 75.09(16)
C9 P2 C3 C4 -170.42(14)
Ni1 P2 C3 C4 -49.22(16)
C8 C3 C4 C5 -57.7(2)
P2 C3 C4 C5 175.11(15)
C3 C4 C5 C6 55.3(2)
C4 C5 C6 C7 -54.4(3)
C5 C6 C7 C8 55.4(3)
C6 C7 C8 C3 -57.1(3)
C4 C3 C8 C7 58.4(2)
P2 C3 C8 C7 -174.31(15)
C2 P2 C9 C14 155.38(14)
C3 P2 C9 C14 40.17(17)
Ni1 P2 C9 C14 -84.78(14)
C2 P2 C9 C10 -80.38(15)
C3 P2 C9 C10 164.41(14)
Ni1 P2 C9 C10 39.46(15)
C14 C9 C10 C11 -55.9(2)
P2 C9 C10 C11 177.56(15)
C9 C10 C11 C12 54.9(3)
C10 C11 C12 C13 -54.5(3)
C11 C12 C13 C14 56.4(3)
C12 C13 C14 C9 -57.6(2)
C10 C9 C14 C13 56.6(2)
P2 C9 C14 C13 -179.18(14)
C1 P1 C15 C16 70.25(16)
C21 P1 C15 C16 -176.57(14)
Ni1 P1 C15 C16 -52.28(15)
C1 P1 C15 C20 -55.24(16)
C21 P1 C15 C20 57.94(15)
Ni1 P1 C15 C20 -177.76(11)
C20 C15 C16 C17 -57.7(2)
P1 C15 C16 C17 176.32(14)
C15 C16 C17 C18 57.5(2)
C16 C17 C18 C19 -56.3(2)
C17 C18 C19 C20 55.5(2)
C18 C19 C20 C15 -55.6(2)
C16 C15 C20 C19 56.5(2)
P1 C15 C20 C19 -176.78(14)
C15 P1 C21 C22 -179.92(14)
C1 P1 C21 C22 -66.00(16)
Ni1 P1 C21 C22 54.90(15)
C15 P1 C21 C26 53.76(16)
C1 P1 C21 C26 167.69(14)
Ni1 P1 C21 C26 -71.41(15)
C26 C21 C22 C23 -57.6(2)
P1 C21 C22 C23 174.84(14)
C21 C22 C23 C24 56.9(2)
C22 C23 C24 C25 -56.2(2)
C23 C24 C25 C26 56.8(3)
C24 C25 C26 C21 -58.2(2)
C22 C21 C26 C25 58.4(2)
P1 C21 C26 C25 -173.54(15)
Ni1 N1 C27 C28 -67(11)
Ni1 N2 C29 C30 -5(6)
